data_8103942
loop_
_publ_author_name
'Bensch, W.'
'Duerichen, P.'

_publ_section_title
;
 Crystal structure of rubidium tetrathioantimonate (V), Rb3 Sb S4
;
_journal_name_full 'Zeitschrift fuer Kristallographie (149,1979-)'
_journal_page_first 636
_journal_page_last 636
_journal_volume 211
_journal_year 1996
_chemical_formula_sum 'Rb3 S4 Sb'
_chemical_name_systematic 'Rb3 (Sb S4)'
_space_group_IT_number 62
_symmetry_space_group_name_Hall '-P 2ac 2n'
_symmetry_space_group_name_H-M 'P n m a'
_cell_angle_alpha 90
_cell_angle_beta 90
_cell_angle_gamma 90
_cell_formula_units_Z 4
_cell_length_a 9.602
_cell_length_b 11.161
_cell_length_c 9.773
_cell_volume 1047.352
_citation_journal_id_ASTM ZEKRDZ
_cod_data_source_file Bensch_ZEKRDZ_1996_1916.cif
_cod_data_source_block Rb3S4Sb1
_cod_original_formula_sum 'Rb3 S4 Sb1'
_cod_database_code 8103942

loop_
_symmetry_equiv_pos_as_xyz
x,y,z
-x+1/2,-y,z+1/2
x+1/2,-y+1/2,-z+1/2
-x,y+1/2,-z
-x,-y,-z
x-1/2,y,-z-1/2
-x-1/2,y-1/2,z-1/2
x,-y-1/2,z

loop_
_atom_site_label
_atom_site_type_symbol
_atom_site_fract_x
_atom_site_fract_y
_atom_site_fract_z
_atom_site_occupancy
_atom_site_U_iso_or_equiv
Rb1 Rb+1 0.35623 0.25 0.58273 1 0.0
Rb2 Rb+1 0.55408 0.04343 0.20465 1 0.0
S2 S-2 0.49828 0.25 0.91292 1 0.0
Sb1 Sb+5 0.27946 0.25 0.01727 1 0.0
S3 S-2 0.16112 0.07699 0.95668 1 0.0
S1 S-2 0.30743 0.25 0.25362 1 0.0
